data_7706896
loop_
_publ_author_name
'Bresciani, Giulio'
'Zacchini, Stefano'
'Marchetti, Fabio'
'Pampaloni, Guido'

_publ_section_title
;
 Non-precious metal carbamates as catalysts for the
 aziridine/CO<sub>2</sub> coupling reaction under mild conditions.
;
_journal_issue 15
_journal_name_full 'Dalton transactions (Cambridge, England : 2003)'
_journal_page_first 5351
_journal_page_last 5359
_journal_paper_doi 10.1039/d1dt00525a
_journal_volume 50
_journal_year 2021
_chemical_formula_sum 'C10 H20 Cl3 N2 Nb O4'
_chemical_formula_weight 431.54
_space_group_crystal_system monoclinic
_space_group_IT_number 14
_space_group_name_Hall '-P 2ybc'
_space_group_name_H-M_alt 'P 1 21/c 1'
_atom_sites_solution_hydrogens geom
_audit_creation_method SHELXL-2014/7
_audit_update_record
;
2021-02-09 deposited with the CCDC.	2021-03-16 downloaded from the CCDC.
;
_cell_angle_alpha 90
_cell_angle_beta 90.886(2)
_cell_angle_gamma 90
_cell_formula_units_Z 8
_cell_length_a 15.3038(15)
_cell_length_b 16.5965(16)
_cell_length_c 13.8932(14)
_cell_measurement_reflns_used 9144
_cell_measurement_temperature 100(2)
_cell_measurement_theta_max 34.632
_cell_measurement_theta_min 2.4545
_cell_volume 3528.3(6)
_computing_cell_refinement 'APEX3 (Bruker AXS, 2015)'
_computing_data_collection 'APEX3 (Bruker AXS, 2015)'
_computing_data_reduction 'SAINT (Bruker AXS, 2015)'
_computing_molecular_graphics 'ORTEPIII (Johnson, 1996)'
_computing_publication_material 'XCIF 2014/2 (Bruker AXS, 2014)'
_computing_structure_refinement 'SHELXL-2014/7 (Sheldrick, 2014)'
_computing_structure_solution 'SHELXT (Sheldrick, 2015)'
_diffrn_ambient_temperature 100(2)
_diffrn_measured_fraction_theta_full 1.000
_diffrn_measured_fraction_theta_max 0.999
_diffrn_measurement_device_type 'PHOTON100 area detector'
_diffrn_measurement_method 'phi and omega scans'
_diffrn_radiation_type MoK\a
_diffrn_radiation_wavelength 0.71073
_diffrn_reflns_av_R_equivalents 0.0376
_diffrn_reflns_av_unetI/netI 0.0254
_diffrn_reflns_Laue_measured_fraction_full 1.000
_diffrn_reflns_Laue_measured_fraction_max 0.999
_diffrn_reflns_limit_h_max 20
_diffrn_reflns_limit_h_min -20
_diffrn_reflns_limit_k_max 22
_diffrn_reflns_limit_k_min -22
_diffrn_reflns_limit_l_max 18
_diffrn_reflns_limit_l_min -18
_diffrn_reflns_number 56714
_diffrn_reflns_point_group_measured_fraction_full 1.000
_diffrn_reflns_point_group_measured_fraction_max 0.999
_diffrn_reflns_theta_full 25.242
_diffrn_reflns_theta_max 28.999
_diffrn_reflns_theta_min 1.331
_diffrn_source 'fine-focus sealed tube'
_exptl_absorpt_coefficient_mu 1.147
_exptl_absorpt_correction_T_max 0.7468
_exptl_absorpt_correction_T_min 0.5572
_exptl_absorpt_correction_type empirical
_exptl_absorpt_process_details
; 
 Data were corrected for Lorentz polarization and absorption
 effects (empirical absorption correction SADABS).
 R(int) =  0.1465 (selected reflections only, before parameter refinement)
 R(int) =  0.0588 (selected reflections only, after parameter refinement)
;
_exptl_crystal_colour pale-yellow
_exptl_crystal_density_diffrn 1.625
_exptl_crystal_description plate
_exptl_crystal_F_000 1744
_exptl_crystal_size_max 0.250
_exptl_crystal_size_mid 0.210
_exptl_crystal_size_min 0.140
_refine_diff_density_max 0.380
_refine_diff_density_min -0.600
_refine_diff_density_rms 0.087
_refine_ls_extinction_method none
_refine_ls_goodness_of_fit_ref 1.089
_refine_ls_hydrogen_treatment constr
_refine_ls_matrix_type full
_refine_ls_number_parameters 369
_refine_ls_number_reflns 9373
_refine_ls_number_restraints 0
_refine_ls_restrained_S_all 1.089
_refine_ls_R_factor_all 0.0325
_refine_ls_R_factor_gt 0.0259
_refine_ls_shift/su_max 0.003
_refine_ls_shift/su_mean 0.000
_refine_ls_structure_factor_coef Fsqd
_refine_ls_weighting_details 'w=1/[\s^2^(Fo^2^)+(0.0210P)^2^+2.1840P] where P=(Fo^2^+2Fc^2^)/3'
_refine_ls_weighting_scheme calc
_refine_ls_wR_factor_gt 0.0536
_refine_ls_wR_factor_ref 0.0553
_reflns_Friedel_coverage 0.000
_reflns_number_gt 8323
_reflns_number_total 9373
_reflns_threshold_expression 'I > 2\s(I)'
_cod_data_source_file d1dt00525a2.cif
_cod_data_source_block NbCl3
_cod_depositor_comments 'Adding full bibliography for 7706896--7706897.cif.'
_cod_original_sg_symbol_H-M 'P 21/c'
_cod_database_code 7706896
_shelx_shelxl_version_number 2014/7
_shelx_space_group_comment
;
The symmetry employed for this shelxl refinement is uniquely defined
by the following loop, which should always be used as a source of
symmetry information in preference to the above space-group names.
They are only intended as comments.
;
_shelx_estimated_absorpt_t_min 0.762
_shelx_estimated_absorpt_t_max 0.856

loop_
_space_group_symop_operation_xyz
'x, y, z'
'-x, y+1/2, -z+1/2'
'-x, -y, -z'
'x, -y-1/2, z-1/2'

loop_
_atom_site_label
_atom_site_type_symbol
_atom_site_fract_x
_atom_site_fract_y
_atom_site_fract_z
_atom_site_U_iso_or_equiv
_atom_site_adp_type
_atom_site_occupancy
_atom_site_site_symmetry_order
_atom_site_calc_flag
_atom_site_refinement_flags_posn
_atom_site_refinement_flags_adp
_atom_site_refinement_flags_occupancy
_atom_site_disorder_assembly
_atom_site_disorder_group
Nb1 Nb 0.39093(2) 0.73091(2) 0.60903(2) 0.01030(4) Uani 1 1 d . . . . .
Nb2 Nb 0.89208(2) 0.60451(2) 0.82802(2) 0.01307(4) Uani 1 1 d . . . . .
Cl1 Cl 0.39087(3) 0.58913(2) 0.63248(3) 0.01490(8) Uani 1 1 d . . . . .
Cl2 Cl 0.39512(3) 0.75362(3) 0.77521(3) 0.01625(8) Uani 1 1 d . . . . .
Cl3 Cl 0.39021(3) 0.86856(3) 0.57188(3) 0.01928(9) Uani 1 1 d . . . . .
Cl4 Cl 0.89269(3) 0.54962(3) 0.98230(3) 0.02075(9) Uani 1 1 d . . . . .
Cl5 Cl 0.89381(3) 0.73840(3) 0.88745(4) 0.02412(10) Uani 1 1 d . . . . .
Cl6 Cl 0.89226(3) 0.65125(3) 0.66660(3) 0.02517(10) Uani 1 1 d . . . . .
N1 N 0.61961(9) 0.71660(9) 0.50489(10) 0.0150(3) Uani 1 1 d . . . . .
N2 N 0.15737(9) 0.72118(9) 0.51158(10) 0.0146(3) Uani 1 1 d . . . . .
N3 N 0.65930(9) 0.53796(8) 0.77068(10) 0.0125(3) Uani 1 1 d . . . . .
N4 N 1.12180(9) 0.53265(9) 0.77140(11) 0.0164(3) Uani 1 1 d . . . . .
O1 O 0.52770(8) 0.73270(7) 0.63320(8) 0.0156(2) Uani 1 1 d . . . . .
O2 O 0.47045(7) 0.71272(7) 0.49091(8) 0.0145(2) Uani 1 1 d . . . . .
O3 O 0.25648(7) 0.73525(7) 0.63651(8) 0.0147(2) Uani 1 1 d . . . . .
O4 O 0.30588(7) 0.71197(7) 0.49335(8) 0.0141(2) Uani 1 1 d . . . . .
O5 O 0.80728(7) 0.51469(7) 0.78045(9) 0.0164(2) Uani 1 1 d . . . . .
O6 O 0.75784(7) 0.62832(7) 0.83494(9) 0.0158(2) Uani 1 1 d . . . . .
O7 O 1.02759(8) 0.62507(7) 0.83631(9) 0.0173(3) Uani 1 1 d . . . . .
O8 O 0.97406(7) 0.51206(7) 0.78300(9) 0.0167(2) Uani 1 1 d . . . . .
C1 C 0.54178(11) 0.72064(10) 0.54230(12) 0.0135(3) Uani 1 1 d . . . . .
C2 C 0.69822(11) 0.72249(12) 0.56722(14) 0.0199(4) Uani 1 1 d . . . . .
H2A H 0.7473 0.6944 0.5360 0.024 Uiso 1 1 calc R U . . .
H2B H 0.6870 0.6951 0.6291 0.024 Uiso 1 1 calc R U . . .
C3 C 0.72398(13) 0.80919(13) 0.58664(16) 0.0291(4) Uani 1 1 d . . . . .
H3A H 0.7352 0.8365 0.5255 0.044 Uiso 1 1 calc R U . . .
H3B H 0.7769 0.8105 0.6272 0.044 Uiso 1 1 calc R U . . .
H3C H 0.6764 0.8367 0.6198 0.044 Uiso 1 1 calc R U . . .
C4 C 0.62861(11) 0.70552(11) 0.40004(12) 0.0163(3) Uani 1 1 d . . . . .
H4A H 0.6829 0.7321 0.3788 0.020 Uiso 1 1 calc R U . . .
H4B H 0.5787 0.7316 0.3662 0.020 Uiso 1 1 calc R U . . .
C5 C 0.63149(14) 0.61680(12) 0.37300(15) 0.0284(4) Uani 1 1 d . . . . .
H5A H 0.6811 0.5910 0.4060 0.043 Uiso 1 1 calc R U . . .
H5B H 0.6381 0.6116 0.3032 0.043 Uiso 1 1 calc R U . . .
H5C H 0.5771 0.5906 0.3923 0.043 Uiso 1 1 calc R U . . .
C6 C 0.23745(10) 0.72258(10) 0.54605(12) 0.0127(3) Uani 1 1 d . . . . .
C7 C 0.08366(11) 0.73641(12) 0.57576(14) 0.0217(4) Uani 1 1 d . . . . .
H7A H 0.0947 0.7089 0.6380 0.026 Uiso 1 1 calc R U . . .
H7B H 0.0297 0.7133 0.5467 0.026 Uiso 1 1 calc R U . . .
C8 C 0.07007(14) 0.82540(14) 0.59365(16) 0.0329(5) Uani 1 1 d . . . . .
H8A H 0.1223 0.8480 0.6251 0.049 Uiso 1 1 calc R U . . .
H8B H 0.0196 0.8329 0.6353 0.049 Uiso 1 1 calc R U . . .
H8C H 0.0595 0.8529 0.5322 0.049 Uiso 1 1 calc R U . . .
C9 C 0.14021(11) 0.70643(11) 0.40801(12) 0.0178(3) Uani 1 1 d . . . . .
H9A H 0.1942 0.7169 0.3717 0.021 Uiso 1 1 calc R U . . .
H9B H 0.0947 0.7443 0.3844 0.021 Uiso 1 1 calc R U . . .
C10 C 0.11018(15) 0.62071(13) 0.38935(16) 0.0316(5) Uani 1 1 d . . . . .
H10A H 0.1566 0.5831 0.4089 0.047 Uiso 1 1 calc R U . . .
H10B H 0.0970 0.6138 0.3206 0.047 Uiso 1 1 calc R U . . .
H10C H 0.0576 0.6097 0.4265 0.047 Uiso 1 1 calc R U . . .
C11 C 0.73891(11) 0.55905(10) 0.79534(12) 0.0137(3) Uani 1 1 d . . . . .
C12 C 0.58557(11) 0.59272(11) 0.78872(12) 0.0154(3) Uani 1 1 d . . . . .
H12A H 0.5400 0.5843 0.7384 0.019 Uiso 1 1 calc R U . . .
H12B H 0.6061 0.6491 0.7837 0.019 Uiso 1 1 calc R U . . .
C13 C 0.54586(14) 0.58011(13) 0.88661(16) 0.0313(5) Uani 1 1 d . . . . .
H13A H 0.5244 0.5247 0.8916 0.047 Uiso 1 1 calc R U . . .
H13B H 0.4972 0.6177 0.8948 0.047 Uiso 1 1 calc R U . . .
H13C H 0.5903 0.5898 0.9368 0.047 Uiso 1 1 calc R U . . .
C14 C 0.64321(11) 0.46264(10) 0.71672(12) 0.0156(3) Uani 1 1 d . . . . .
H14A H 0.5877 0.4383 0.7380 0.019 Uiso 1 1 calc R U . . .
H14B H 0.6909 0.4239 0.7310 0.019 Uiso 1 1 calc R U . . .
C15 C 0.63818(15) 0.47785(13) 0.60913(14) 0.0288(4) Uani 1 1 d . . . . .
H15A H 0.5907 0.5158 0.5948 0.043 Uiso 1 1 calc R U . . .
H15B H 0.6269 0.4269 0.5754 0.043 Uiso 1 1 calc R U . . .
H15C H 0.6937 0.5006 0.5876 0.043 Uiso 1 1 calc R U . . .
C16 C 1.04360(11) 0.55565(11) 0.79721(12) 0.0154(3) Uani 1 1 d . . . . .
C17 C 1.19760(11) 0.58697(12) 0.78330(14) 0.0206(4) Uani 1 1 d . . . . .
H17A H 1.1763 0.6431 0.7888 0.025 Uiso 1 1 calc R U . . .
H17B H 1.2339 0.5837 0.7250 0.025 Uiso 1 1 calc R U . . .
C18 C 1.25337(16) 0.56754(19) 0.86980(19) 0.0536(8) Uani 1 1 d . . . . .
H18A H 1.2187 0.5734 0.9281 0.080 Uiso 1 1 calc R U . . .
H18B H 1.3032 0.6045 0.8728 0.080 Uiso 1 1 calc R U . . .
H18C H 1.2746 0.5120 0.8650 0.080 Uiso 1 1 calc R U . . .
C19 C 1.13308(12) 0.45622(11) 0.71839(14) 0.0216(4) Uani 1 1 d . . . . .
H19A H 1.0866 0.4180 0.7367 0.026 Uiso 1 1 calc R U . . .
H19B H 1.1901 0.4320 0.7364 0.026 Uiso 1 1 calc R U . . .
C20 C 1.12909(14) 0.47005(14) 0.61043(15) 0.0313(5) Uani 1 1 d . . . . .
H20A H 1.0723 0.4934 0.5925 0.047 Uiso 1 1 calc R U . . .
H20B H 1.1366 0.4186 0.5770 0.047 Uiso 1 1 calc R U . . .
H20C H 1.1758 0.5072 0.5921 0.047 Uiso 1 1 calc R U . . .

loop_
_atom_site_aniso_label
_atom_site_aniso_U_11
_atom_site_aniso_U_22
_atom_site_aniso_U_33
_atom_site_aniso_U_23
_atom_site_aniso_U_13
_atom_site_aniso_U_12
Nb1 0.00970(7) 0.01303(8) 0.00816(7) -0.00036(5) 0.00006(5) -0.00023(5)
Nb2 0.00828(7) 0.01241(8) 0.01854(8) -0.00225(6) 0.00085(5) -0.00046(5)
Cl1 0.01516(18) 0.01298(19) 0.01656(19) -0.00058(14) 0.00006(14) 0.00031(14)
Cl2 0.02048(19) 0.0194(2) 0.00887(17) -0.00161(14) -0.00054(14) 0.00073(16)
Cl3 0.0272(2) 0.0150(2) 0.01570(19) 0.00204(15) 0.00032(16) -0.00104(16)
Cl4 0.01654(19) 0.0246(2) 0.0211(2) 0.00222(17) 0.00192(16) 0.00077(16)
Cl5 0.01498(19) 0.0152(2) 0.0421(3) -0.00852(19) -0.00092(18) -0.00085(16)
Cl6 0.0165(2) 0.0352(3) 0.0238(2) 0.00931(19) -0.00016(17) -0.00058(18)
N1 0.0104(6) 0.0176(7) 0.0171(7) 0.0026(6) 0.0005(5) -0.0002(5)
N2 0.0097(6) 0.0187(8) 0.0155(7) -0.0004(6) 0.0007(5) 0.0013(5)
N3 0.0106(6) 0.0139(7) 0.0131(6) -0.0017(5) 0.0004(5) -0.0009(5)
N4 0.0115(6) 0.0173(8) 0.0204(7) 0.0018(6) 0.0021(5) 0.0006(5)
O1 0.0126(5) 0.0214(7) 0.0128(6) 0.0008(5) -0.0008(4) -0.0026(5)
O2 0.0097(5) 0.0218(6) 0.0120(6) -0.0009(5) 0.0007(4) -0.0005(5)
O3 0.0131(5) 0.0195(6) 0.0114(5) -0.0005(5) 0.0009(4) 0.0017(5)
O4 0.0095(5) 0.0217(6) 0.0112(5) -0.0016(5) 0.0005(4) 0.0019(5)
O5 0.0099(5) 0.0155(6) 0.0238(6) -0.0054(5) 0.0016(5) -0.0003(4)
O6 0.0106(5) 0.0135(6) 0.0233(6) -0.0058(5) -0.0003(5) -0.0006(4)
O7 0.0108(5) 0.0169(6) 0.0243(7) -0.0028(5) 0.0013(5) -0.0008(5)
O8 0.0097(5) 0.0171(6) 0.0233(6) -0.0035(5) 0.0017(5) -0.0002(5)
C1 0.0125(7) 0.0123(8) 0.0157(8) 0.0026(6) -0.0001(6) -0.0007(6)
C2 0.0094(7) 0.0271(10) 0.0231(9) 0.0037(7) -0.0014(6) -0.0010(7)
C3 0.0228(10) 0.0318(12) 0.0324(11) -0.0032(9) -0.0048(8) -0.0084(8)
C4 0.0140(8) 0.0179(9) 0.0170(8) 0.0030(7) 0.0053(6) 0.0000(6)
C5 0.0347(11) 0.0212(10) 0.0295(11) -0.0045(8) 0.0093(9) 0.0044(8)
C6 0.0120(7) 0.0124(8) 0.0137(8) 0.0015(6) 0.0010(6) 0.0007(6)
C7 0.0106(8) 0.0344(11) 0.0203(9) 0.0008(8) 0.0036(7) 0.0031(7)
C8 0.0296(11) 0.0401(13) 0.0290(11) -0.0072(9) 0.0019(9) 0.0156(9)
C9 0.0140(8) 0.0238(9) 0.0155(8) 0.0006(7) -0.0035(6) 0.0020(7)
C10 0.0336(11) 0.0291(12) 0.0318(11) -0.0086(9) -0.0058(9) -0.0035(9)
C11 0.0135(7) 0.0138(8) 0.0140(8) -0.0005(6) 0.0022(6) -0.0003(6)
C12 0.0117(7) 0.0160(9) 0.0186(8) -0.0012(6) -0.0017(6) 0.0019(6)
C13 0.0309(11) 0.0290(11) 0.0346(12) 0.0064(9) 0.0181(9) 0.0115(9)
C14 0.0154(8) 0.0140(8) 0.0173(8) -0.0029(6) 0.0000(6) -0.0034(6)
C15 0.0417(12) 0.0284(11) 0.0162(9) -0.0064(8) -0.0008(8) 0.0024(9)
C16 0.0126(7) 0.0180(9) 0.0156(8) 0.0022(6) 0.0016(6) 0.0005(6)
C17 0.0112(8) 0.0222(10) 0.0285(10) 0.0027(8) 0.0036(7) -0.0024(7)
C18 0.0366(13) 0.080(2) 0.0440(15) 0.0311(14) -0.0202(11) -0.0352(14)
C19 0.0166(8) 0.0196(9) 0.0288(10) 0.0013(8) 0.0069(7) 0.0047(7)
C20 0.0335(11) 0.0329(12) 0.0276(11) -0.0046(9) 0.0067(9) 0.0002(9)

loop_
_atom_type_symbol
_atom_type_description
_atom_type_scat_dispersion_real
_atom_type_scat_dispersion_imag
_atom_type_scat_source
C C 0.0033 0.0016 'International Tables Vol C Tables 4.2.6.8 and 6.1.1.4'
H H 0.0000 0.0000 'International Tables Vol C Tables 4.2.6.8 and 6.1.1.4'
N N 0.0061 0.0033 'International Tables Vol C Tables 4.2.6.8 and 6.1.1.4'
O O 0.0106 0.0060 'International Tables Vol C Tables 4.2.6.8 and 6.1.1.4'
Cl Cl 0.1484 0.1585 'International Tables Vol C Tables 4.2.6.8 and 6.1.1.4'
Nb Nb -2.0727 0.6215 'International Tables Vol C Tables 4.2.6.8 and 6.1.1.4'

loop_
_geom_angle_atom_site_label_1
_geom_angle_atom_site_label_2
_geom_angle_atom_site_label_3
_geom_angle
_geom_angle_site_symmetry_1
_geom_angle_site_symmetry_3
_geom_angle_publ_flag
O4 Nb1 O2 74.62(4) . . ?
O4 Nb1 O3 62.72(4) . . ?
O2 Nb1 O3 137.33(4) . . ?
O4 Nb1 O1 137.06(5) . . ?
O2 Nb1 O1 62.46(4) . . ?
O3 Nb1 O1 160.19(5) . . ?
O4 Nb1 Cl2 142.71(3) . . ?
O2 Nb1 Cl2 142.62(3) . . ?
O3 Nb1 Cl2 80.04(3) . . ?
O1 Nb1 Cl2 80.16(3) . . ?
O4 Nb1 Cl3 88.64(4) . . ?
O2 Nb1 Cl3 88.20(4) . . ?
O3 Nb1 Cl3 90.31(4) . . ?
O1 Nb1 Cl3 91.30(4) . . ?
Cl2 Nb1 Cl3 93.461(16) . . ?
O4 Nb1 Cl1 87.40(4) . . ?
O2 Nb1 Cl1 88.04(4) . . ?
O3 Nb1 Cl1 90.38(3) . . ?
O1 Nb1 Cl1 89.69(3) . . ?
Cl2 Nb1 Cl1 91.391(15) . . ?
Cl3 Nb1 Cl1 175.146(16) . . ?
O4 Nb1 C6 31.30(5) . . ?
O2 Nb1 C6 105.91(5) . . ?
O3 Nb1 C6 31.43(5) . . ?
O1 Nb1 C6 168.36(5) . . ?
Cl2 Nb1 C6 111.46(4) . . ?
Cl3 Nb1 C6 88.60(4) . . ?
Cl1 Nb1 C6 89.47(4) . . ?
O4 Nb1 C1 105.86(5) . . ?
O2 Nb1 C1 31.24(5) . . ?
O3 Nb1 C1 168.57(5) . . ?
O1 Nb1 C1 31.23(5) . . ?
Cl2 Nb1 C1 111.39(4) . . ?
Cl3 Nb1 C1 89.20(4) . . ?
Cl1 Nb1 C1 89.18(4) . . ?
C6 Nb1 C1 137.14(5) . . ?
O5 Nb2 O8 75.66(5) . . ?
O5 Nb2 O6 62.74(5) . . ?
O8 Nb2 O6 138.39(5) . . ?
O5 Nb2 O7 138.10(5) . . ?
O8 Nb2 O7 62.50(5) . . ?
O6 Nb2 O7 158.97(5) . . ?
O5 Nb2 Cl4 90.32(4) . . ?
O8 Nb2 Cl4 89.67(4) . . ?
O6 Nb2 Cl4 91.23(4) . . ?
O7 Nb2 Cl4 91.32(4) . . ?
O5 Nb2 Cl5 141.90(3) . . ?
O8 Nb2 Cl5 142.29(3) . . ?
O6 Nb2 Cl5 79.22(3) . . ?
O7 Nb2 Cl5 79.82(4) . . ?
Cl4 Nb2 Cl5 92.649(19) . . ?
O5 Nb2 Cl6 86.78(4) . . ?
O8 Nb2 Cl6 87.00(4) . . ?
O6 Nb2 Cl6 89.84(4) . . ?
O7 Nb2 Cl6 89.04(4) . . ?
Cl4 Nb2 Cl6 176.038(19) . . ?
Cl5 Nb2 Cl6 91.30(2) . . ?
O5 Nb2 C11 31.30(5) . . ?
O8 Nb2 C11 106.90(5) . . ?
O6 Nb2 C11 31.50(5) . . ?
O7 Nb2 C11 168.79(5) . . ?
Cl4 Nb2 C11 92.26(4) . . ?
Cl5 Nb2 C11 110.60(4) . . ?
Cl6 Nb2 C11 86.66(4) . . ?
O5 Nb2 C16 106.81(5) . . ?
O8 Nb2 C16 31.29(5) . . ?
O6 Nb2 C16 169.00(5) . . ?
O7 Nb2 C16 31.29(5) . . ?
Cl4 Nb2 C16 92.30(4) . . ?
Cl5 Nb2 C16 111.00(4) . . ?
Cl6 Nb2 C16 85.96(4) . . ?
C11 Nb2 C16 137.85(6) . . ?
C1 N1 C2 120.18(15) . . ?
C1 N1 C4 119.83(14) . . ?
C2 N1 C4 119.99(14) . . ?
C6 N2 C7 119.84(15) . . ?
C6 N2 C9 120.67(14) . . ?
C7 N2 C9 119.47(14) . . ?
C11 N3 C12 120.21(14) . . ?
C11 N3 C14 120.45(14) . . ?
C12 N3 C14 119.11(13) . . ?
C16 N4 C17 120.69(15) . . ?
C16 N4 C19 120.01(15) . . ?
C17 N4 C19 118.83(14) . . ?
C1 O1 Nb1 91.26(9) . . ?
C1 O2 Nb1 92.78(10) . . ?
C6 O3 Nb1 91.38(9) . . ?
C6 O4 Nb1 92.55(9) . . ?
C11 O5 Nb2 92.49(10) . . ?
C11 O6 Nb2 91.48(9) . . ?
C16 O7 Nb2 91.46(10) . . ?
C16 O8 Nb2 92.29(10) . . ?
O1 C1 O2 113.47(14) . . ?
O1 C1 N1 124.00(15) . . ?
O2 C1 N1 122.53(15) . . ?
O1 C1 Nb1 57.51(8) . . ?
O2 C1 Nb1 55.98(8) . . ?
N1 C1 Nb1 178.07(13) . . ?
N1 C2 C3 112.04(15) . . ?
N1 C2 H2A 109.2 . . ?
C3 C2 H2A 109.2 . . ?
N1 C2 H2B 109.2 . . ?
C3 C2 H2B 109.2 . . ?
H2A C2 H2B 107.9 . . ?
C2 C3 H3A 109.5 . . ?
C2 C3 H3B 109.5 . . ?
H3A C3 H3B 109.5 . . ?
C2 C3 H3C 109.5 . . ?
H3A C3 H3C 109.5 . . ?
H3B C3 H3C 109.5 . . ?
N1 C4 C5 111.59(15) . . ?
N1 C4 H4A 109.3 . . ?
C5 C4 H4A 109.3 . . ?
N1 C4 H4B 109.3 . . ?
C5 C4 H4B 109.3 . . ?
H4A C4 H4B 108.0 . . ?
C4 C5 H5A 109.5 . . ?
C4 C5 H5B 109.5 . . ?
H5A C5 H5B 109.5 . . ?
C4 C5 H5C 109.5 . . ?
H5A C5 H5C 109.5 . . ?
H5B C5 H5C 109.5 . . ?
O4 C6 O3 113.29(14) . . ?
O4 C6 N2 123.35(15) . . ?
O3 C6 N2 123.36(15) . . ?
O4 C6 Nb1 56.15(8) . . ?
O3 C6 Nb1 57.19(8) . . ?
N2 C6 Nb1 177.65(13) . . ?
N2 C7 C8 112.10(16) . . ?
N2 C7 H7A 109.2 . . ?
C8 C7 H7A 109.2 . . ?
N2 C7 H7B 109.2 . . ?
C8 C7 H7B 109.2 . . ?
H7A C7 H7B 107.9 . . ?
C7 C8 H8A 109.5 . . ?
C7 C8 H8B 109.5 . . ?
H8A C8 H8B 109.5 . . ?
C7 C8 H8C 109.5 . . ?
H8A C8 H8C 109.5 . . ?
H8B C8 H8C 109.5 . . ?
N2 C9 C10 111.74(15) . . ?
N2 C9 H9A 109.3 . . ?
C10 C9 H9A 109.3 . . ?
N2 C9 H9B 109.3 . . ?
C10 C9 H9B 109.3 . . ?
H9A C9 H9B 107.9 . . ?
C9 C10 H10A 109.5 . . ?
C9 C10 H10B 109.5 . . ?
H10A C10 H10B 109.5 . . ?
C9 C10 H10C 109.5 . . ?
H10A C10 H10C 109.5 . . ?
H10B C10 H10C 109.5 . . ?
O5 C11 O6 113.10(14) . . ?
O5 C11 N3 123.79(16) . . ?
O6 C11 N3 123.08(15) . . ?
O5 C11 Nb2 56.21(8) . . ?
O6 C11 Nb2 57.02(8) . . ?
N3 C11 Nb2 174.97(13) . . ?
N3 C12 C13 112.77(15) . . ?
N3 C12 H12A 109.0 . . ?
C13 C12 H12A 109.0 . . ?
N3 C12 H12B 109.0 . . ?
C13 C12 H12B 109.0 . . ?
H12A C12 H12B 107.8 . . ?
C12 C13 H13A 109.5 . . ?
C12 C13 H13B 109.5 . . ?
H13A C13 H13B 109.5 . . ?
C12 C13 H13C 109.5 . . ?
H13A C13 H13C 109.5 . . ?
H13B C13 H13C 109.5 . . ?
N3 C14 C15 111.41(15) . . ?
N3 C14 H14A 109.3 . . ?
C15 C14 H14A 109.3 . . ?
N3 C14 H14B 109.3 . . ?
C15 C14 H14B 109.3 . . ?
H14A C14 H14B 108.0 . . ?
C14 C15 H15A 109.5 . . ?
C14 C15 H15B 109.5 . . ?
H15A C15 H15B 109.5 . . ?
C14 C15 H15C 109.5 . . ?
H15A C15 H15C 109.5 . . ?
H15B C15 H15C 109.5 . . ?
O7 C16 O8 113.46(14) . . ?
O7 C16 N4 123.47(16) . . ?
O8 C16 N4 123.03(16) . . ?
O7 C16 Nb2 57.25(8) . . ?
O8 C16 Nb2 56.42(8) . . ?
N4 C16 Nb2 173.79(13) . . ?
N4 C17 C18 113.27(16) . . ?
N4 C17 H17A 108.9 . . ?
C18 C17 H17A 108.9 . . ?
N4 C17 H17B 108.9 . . ?
C18 C17 H17B 108.9 . . ?
H17A C17 H17B 107.7 . . ?
C17 C18 H18A 109.5 . . ?
C17 C18 H18B 109.5 . . ?
H18A C18 H18B 109.5 . . ?
C17 C18 H18C 109.5 . . ?
H18A C18 H18C 109.5 . . ?
H18B C18 H18C 109.5 . . ?
N4 C19 C20 111.07(16) . . ?
N4 C19 H19A 109.4 . . ?
C20 C19 H19A 109.4 . . ?
N4 C19 H19B 109.4 . . ?
C20 C19 H19B 109.4 . . ?
H19A C19 H19B 108.0 . . ?
C19 C20 H20A 109.5 . . ?
C19 C20 H20B 109.5 . . ?
H20A C20 H20B 109.5 . . ?
C19 C20 H20C 109.5 . . ?
H20A C20 H20C 109.5 . . ?
H20B C20 H20C 109.5 . . ?

loop_
_geom_bond_atom_site_label_1
_geom_bond_atom_site_label_2
_geom_bond_distance
_geom_bond_site_symmetry_2
_geom_bond_publ_flag
Nb1 O4 2.0764(11) . ?
Nb1 O2 2.0802(12) . ?
Nb1 O3 2.0998(12) . ?
Nb1 O1 2.1149(12) . ?
Nb1 Cl2 2.3392(5) . ?
Nb1 Cl3 2.3420(5) . ?
Nb1 Cl1 2.3754(5) . ?
Nb1 C6 2.4977(16) . ?
Nb1 C1 2.5068(17) . ?
Nb2 O5 2.0777(12) . ?
Nb2 O8 2.0842(12) . ?
Nb2 O6 2.0957(12) . ?
Nb2 O7 2.1031(12) . ?
Nb2 Cl4 2.3290(5) . ?
Nb2 Cl5 2.3704(5) . ?
Nb2 Cl6 2.3730(5) . ?
Nb2 C11 2.4975(17) . ?
Nb2 C16 2.4997(17) . ?
N1 C1 1.309(2) . ?
N1 C2 1.475(2) . ?
N1 C4 1.477(2) . ?
N2 C6 1.309(2) . ?
N2 C7 1.471(2) . ?
N2 C9 1.479(2) . ?
N3 C11 1.308(2) . ?
N3 C12 1.473(2) . ?
N3 C14 1.476(2) . ?
N4 C16 1.311(2) . ?
N4 C17 1.477(2) . ?
N4 C19 1.478(2) . ?
O1 C1 1.300(2) . ?
O2 C1 1.3016(19) . ?
O3 C6 1.303(2) . ?
O4 C6 1.299(2) . ?
O5 C11 1.299(2) . ?
O6 C11 1.305(2) . ?
O7 C16 1.299(2) . ?
O8 C16 1.299(2) . ?
C2 C3 1.515(3) . ?
C2 H2A 0.9900 . ?
C2 H2B 0.9900 . ?
C3 H3A 0.9800 . ?
C3 H3B 0.9800 . ?
C3 H3C 0.9800 . ?
C4 C5 1.520(3) . ?
C4 H4A 0.9900 . ?
C4 H4B 0.9900 . ?
C5 H5A 0.9800 . ?
C5 H5B 0.9800 . ?
C5 H5C 0.9800 . ?
C7 C8 1.513(3) . ?
C7 H7A 0.9900 . ?
C7 H7B 0.9900 . ?
C8 H8A 0.9800 . ?
C8 H8B 0.9800 . ?
C8 H8C 0.9800 . ?
C9 C10 1.516(3) . ?
C9 H9A 0.9900 . ?
C9 H9B 0.9900 . ?
C10 H10A 0.9800 . ?
C10 H10B 0.9800 . ?
C10 H10C 0.9800 . ?
C12 C13 1.513(3) . ?
C12 H12A 0.9900 . ?
C12 H12B 0.9900 . ?
C13 H13A 0.9800 . ?
C13 H13B 0.9800 . ?
C13 H13C 0.9800 . ?
C14 C15 1.517(3) . ?
C14 H14A 0.9900 . ?
C14 H14B 0.9900 . ?
C15 H15A 0.9800 . ?
C15 H15B 0.9800 . ?
C15 H15C 0.9800 . ?
C17 C18 1.498(3) . ?
C17 H17A 0.9900 . ?
C17 H17B 0.9900 . ?
C18 H18A 0.9800 . ?
C18 H18B 0.9800 . ?
C18 H18C 0.9800 . ?
C19 C20 1.518(3) . ?
C19 H19A 0.9900 . ?
C19 H19B 0.9900 . ?
C20 H20A 0.9800 . ?
C20 H20B 0.9800 . ?
C20 H20C 0.9800 . ?
